data_2244222
loop_
_publ_author_name
'Kurbanova, Malahat Musrat'
'Faizi, Md Serajul Haque'
'Cinar, Emine Berrin'
'Jamal, Asif'
'&#xc7;emberci, Mustafa'
'Sadigova, Arzu'
'Askerov, Rizvan'
'Dege, Necmi'
'Nabi, Tahera'

_publ_section_title
;
 Crystal structure, Hirshfeld surface analysis and DFT study of
 (5<i>E</i>,5'<i>E</i>,6<i>Z</i>,6'<i>Z</i>)-6,6'-[ethane-1,2-diyl-bis(aza-nylyl-idene)]bis-{5-[2-(4-fluoro-phen-yl)hydra-zono]-3,3-di-methyl-cyclo-hexa-none}
 2.5-hydrate.
;
_journal_coeditor_code ZV2022
_journal_issue 'Pt 4'
_journal_name_full 'Acta crystallographica. Section E, Crystallographic communications'
_journal_page_first 297
_journal_page_last 301
_journal_paper_doi 10.1107/S2056989023001895
_journal_volume 79
_journal_year 2023
_chemical_formula_iupac 'C30 H34 F2 N6 O2, 2.5H2 O'
_chemical_formula_moiety 'C30 H34 F2 N6 O2, 2.5(H2 O)'
_chemical_formula_sum 'C30 H39 F2 N6 O4.5'
_chemical_formula_weight 593.67
_chemical_name_systematic
'(5<i>E</i>,5'<i>E</i>,6<i>Z</i>,6'<i>Z</i>)-6,6'-[Ethane-1,2-diylbis(azanylylidene)]bis{5-[2-(4-fluorophenyl)hydrazono]-3,3-dimethylcyclohexanone} 2.5-hydrate'
_space_group_crystal_system monoclinic
_space_group_IT_number 15
_space_group_name_Hall '-C 2yc'
_space_group_name_H-M_alt 'C 1 2/c 1'
_atom_sites_solution_hydrogens mixed
_audit_creation_method SHELXL-2018/3
_cell_angle_alpha 90
_cell_angle_beta 112.2970(10)
_cell_angle_gamma 90
_cell_formula_units_Z 12
_cell_length_a 22.7715(19)
_cell_length_b 17.2794(15)
_cell_length_c 25.640(3)
_cell_measurement_reflns_used 2620
_cell_measurement_temperature 296(2)
_cell_measurement_theta_max 18.80
_cell_measurement_theta_min 2.51
_cell_volume 9334.4(16)
_computing_cell_refinement
;
SAINT (Bruker, 2008)
;
_computing_data_collection
;
APEX2 (Bruker, 2008)
;
_computing_data_reduction
;
SAINT (Bruker, 2008)
;
_computing_molecular_graphics
;
SHELXTL (Sheldrick, 2008)
;
_computing_publication_material
;
SHELXTL (Sheldrick, 2008)
;
_computing_structure_refinement
;
<i>SHELXL2018/3</i> (Sheldrick, 2015b)
;
_computing_structure_solution
;
<i>SHELXT2013/1</i> (Sheldrick, 2015a)
;
_diffrn_ambient_temperature 296(2)
_diffrn_measured_fraction_theta_full 0.999
_diffrn_measured_fraction_theta_max 0.999
_diffrn_measurement_device_type 'Bruker APEXII CCD'
_diffrn_measurement_method '\f and \w scans'
_diffrn_radiation_type MoK\a
_diffrn_radiation_wavelength 0.71073
_diffrn_reflns_av_R_equivalents 0.0703
_diffrn_reflns_av_unetI/netI 0.0628
_diffrn_reflns_limit_h_max 27
_diffrn_reflns_limit_h_min -27
_diffrn_reflns_limit_k_max 20
_diffrn_reflns_limit_k_min -20
_diffrn_reflns_limit_l_max 30
_diffrn_reflns_limit_l_min -30
_diffrn_reflns_number 37069
_diffrn_reflns_theta_full 25.049
_diffrn_reflns_theta_max 25.049
_diffrn_reflns_theta_min 1.921
_exptl_absorpt_coefficient_mu 0.095
_exptl_absorpt_correction_type none
_exptl_crystal_colour colourless
_exptl_crystal_density_diffrn 1.267
_exptl_crystal_description prism
_exptl_crystal_F_000 3780
_exptl_crystal_size_max 0.160
_exptl_crystal_size_mid 0.140
_exptl_crystal_size_min 0.110
_refine_diff_density_max 0.200
_refine_diff_density_min -0.286
_refine_ls_extinction_method none
_refine_ls_goodness_of_fit_ref 0.993
_refine_ls_hydrogen_treatment constr
_refine_ls_matrix_type full
_refine_ls_number_parameters 601
_refine_ls_number_reflns 8249
_refine_ls_number_restraints 25
_refine_ls_restrained_S_all 1.039
_refine_ls_R_factor_all 0.1345
_refine_ls_R_factor_gt 0.0584
_refine_ls_shift/su_max 0.000
_refine_ls_shift/su_mean 0.000
_refine_ls_structure_factor_coef Fsqd
_refine_ls_weighting_details 'w=1/[\s^2^(Fo^2^)+(0.0988P)^2^] where P=(Fo^2^+2Fc^2^)/3'
_refine_ls_weighting_scheme calc
_refine_ls_wR_factor_gt 0.1482
_refine_ls_wR_factor_ref 0.1925
_reflns_number_gt 4099
_reflns_number_total 8249
_reflns_threshold_expression 'I > 2\s(I)'
_cod_data_source_file zv2022sup1.cif
_cod_data_source_block I
_cod_depositor_comments 'Adding full bibliography for 2244222.cif.'
_cod_original_cell_volume 9334.2(16)
_cod_original_sg_symbol_H-M 'C 2/c'
_cod_database_code 2244222
_cod_database_fobs_code 2244222
_shelx_space_group_comment
;
The symmetry employed for this shelxl refinement is uniquely defined
by the following loop, which should always be used as a source of
symmetry information in preference to the above space-group names.
They are only intended as comments.
;
_shelx_estimated_absorpt_t_min 0.967
_shelx_estimated_absorpt_t_max 0.990

loop_
_space_group_symop_operation_xyz
'x, y, z'
'-x, y, -z+1/2'
'x+1/2, y+1/2, z'
'-x+1/2, y+1/2, -z+1/2'
'-x, -y, -z'
'x, -y, z-1/2'
'-x+1/2, -y+1/2, -z'
'x+1/2, -y+1/2, z-1/2'

loop_
_atom_site_type_symbol
_atom_site_label
_atom_site_fract_x
_atom_site_fract_y
_atom_site_fract_z
_atom_site_U_iso_or_equiv
_atom_site_adp_type
_atom_site_calc_flag
_atom_site_occupancy
_atom_site_disorder_assembly
_atom_site_disorder_group
F F2 1.09554(9) 0.57702(14) 0.53005(9) 0.0952(7) Uani d 1 . .
O O6 0.89907(11) 0.85004(13) 0.36530(9) 0.0707(7) Uani d 1 . .
N N9 0.95271(11) 0.63828(14) 0.27726(10) 0.0497(6) Uani d 1 . .
H H9 0.914706 0.638997 0.252226 0.060 Uiso calc 1 . .
F F3 0.76710(10) 0.32116(12) 0.48211(10) 0.1025(8) Uani d 1 . .
N N10 0.86237(11) 0.75960(14) 0.27290(10) 0.0519(6) Uani d 1 . .
N N2 0.75280(11) 0.67741(14) 0.31652(10) 0.0521(6) Uani d 1 . .
H H2 0.791352 0.677251 0.340527 0.063 Uiso calc 1 . .
N N3 0.78027(11) 0.76386(14) 0.41673(10) 0.0530(7) Uani d 1 . .
H H3 0.771048 0.715792 0.417904 0.064 Uiso calc 1 . .
N N1 0.84455(11) 0.71070(15) 0.23249(10) 0.0539(7) Uani d 1 . .
N N7 0.83957(12) 0.55075(15) 0.32396(11) 0.0557(7) Uani d 1 . .
N N6 0.85905(12) 0.60375(15) 0.36126(11) 0.0550(7) Uani d 1 . .
N N4 0.82821(12) 0.67186(16) 0.51854(11) 0.0588(7) Uani d 1 . .
O O7 0.79621(12) 0.44357(15) 0.24172(11) 0.0846(8) Uani d 1 . .
N N5 0.79668(12) 0.63644(15) 0.47308(11) 0.0581(7) Uani d 1 . .
F F4 0.60711(11) 0.74370(16) 0.06565(10) 0.1250(9) Uani d 1 . .
O O3 0.89386(14) 0.75091(17) 0.61336(10) 0.0977(9) Uani d 1 . .
C C12 0.96907(13) 0.69768(16) 0.31285(11) 0.0446(7) Uani d 1 . .
C C7 0.92362(13) 0.75336(17) 0.31220(12) 0.0460(7) Uani d 1 . .
C C8 0.93933(15) 0.80892(17) 0.35815(12) 0.0492(7) Uani d 1 . .
C C20 0.73494(14) 0.61741(17) 0.28199(12) 0.0499(8) Uani d 1 . .
C C10 1.05603(13) 0.78558(17) 0.37729(12) 0.0509(8) Uani d 1 . .
C C13 0.99160(14) 0.57224(16) 0.27573(12) 0.0514(8) Uani d 1 . .
H H13A 0.968891 0.524959 0.276294 0.062 Uiso calc 1 . .
H H13B 1.030349 0.572808 0.309210 0.062 Uiso calc 1 . .
C C11 1.03605(13) 0.70393(17) 0.35377(12) 0.0498(7) Uani d 1 . .
H H11A 1.063950 0.686857 0.335369 0.060 Uiso calc 1 . .
H H11B 1.041915 0.669060 0.385002 0.060 Uiso calc 1 . .
C C40 0.92104(14) 0.59354(18) 0.40252(13) 0.0524(8) Uani d 1 . .
C C21 0.77828(15) 0.55750(17) 0.28450(13) 0.0526(8) Uani d 1 . .
C C31 0.83760(14) 0.75046(19) 0.51517(12) 0.0538(8) Uani d 1 . .
C C26 0.81638(13) 0.79584(17) 0.46495(13) 0.0506(8) Uani d 1 . .
C C4 0.78281(14) 0.72419(19) 0.19112(12) 0.0523(8) Uani d 1 . .
C C34 0.79058(14) 0.55572(19) 0.47871(14) 0.0556(8) Uani d 1 . .
C C39 0.76263(15) 0.5143(2) 0.42909(14) 0.0607(9) Uani d 1 . .
H H39 0.749549 0.540146 0.394719 0.073 Uiso calc 1 . .
C C25 0.75416(15) 0.80125(18) 0.36141(12) 0.0580(8) Uani d 1 . .
H H25A 0.788441 0.819537 0.350919 0.070 Uiso calc 1 . .
H H25B 0.728565 0.845438 0.362886 0.070 Uiso calc 1 . .
C C24 0.71388(14) 0.74392(18) 0.31816(12) 0.0559(8) Uani d 1 . .
H H24A 0.678742 0.726986 0.327934 0.067 Uiso calc 1 . .
H H24B 0.696646 0.768255 0.281344 0.067 Uiso calc 1 . .
C C9 1.00665(14) 0.81378(18) 0.39906(12) 0.0544(8) Uani d 1 . .
H H9A 1.010664 0.783819 0.432237 0.065 Uiso calc 1 . .
H H9B 1.015934 0.867263 0.410773 0.065 Uiso calc 1 . .
C C22 0.75933(17) 0.4957(2) 0.24298(14) 0.0634(9) Uani d 1 . .
C C45 0.96325(16) 0.53591(19) 0.40083(14) 0.0595(9) Uani d 1 . .
H H45 0.951641 0.500797 0.371137 0.071 Uiso calc 1 . .
C C41 0.93867(14) 0.64476(19) 0.44682(14) 0.0581(8) Uani d 1 . .
H H41 0.910566 0.683324 0.447703 0.070 Uiso calc 1 . .
C C35 0.80994(15) 0.5166(2) 0.53017(14) 0.0626(9) Uani d 1 . .
H H35 0.828554 0.543580 0.563835 0.075 Uiso calc 1 . .
C C36 0.80127(16) 0.4373(2) 0.53080(17) 0.0724(10) Uani d 1 . .
H H36 0.813723 0.410494 0.564756 0.087 Uiso calc 1 . .
C C44 1.02267(16) 0.5316(2) 0.44389(16) 0.0675(10) Uani d 1 . .
H H44 1.051675 0.494183 0.443113 0.081 Uiso calc 1 . .
C C19 0.66830(15) 0.61617(18) 0.23968(13) 0.0621(9) Uani d 1 . .
H H19A 0.665624 0.649403 0.208368 0.075 Uiso calc 1 . .
H H19B 0.640637 0.637650 0.256904 0.075 Uiso calc 1 . .
C C43 1.03795(16) 0.5828(2) 0.48728(16) 0.0666(10) Uani d 1 . .
C C30 0.87277(17) 0.7878(2) 0.56849(15) 0.0678(9) Uani d 1 . .
C C28 0.89082(16) 0.90513(19) 0.51674(14) 0.0659(9) Uani d 1 . .
C C27 0.83332(15) 0.87873(17) 0.46489(13) 0.0607(9) Uani d 1 . .
H H27A 0.796896 0.909788 0.462471 0.073 Uiso calc 1 . .
H H27B 0.842091 0.888947 0.431352 0.073 Uiso calc 1 . .
C C18 0.64399(16) 0.5357(2) 0.21674(14) 0.0680(10) Uani d 1 . .
C C38 0.75398(16) 0.4358(2) 0.42995(16) 0.0693(10) Uani d 1 . .
H H38 0.734767 0.408362 0.396538 0.083 Uiso calc 1 . .
C C42 0.99769(16) 0.6397(2) 0.49014(14) 0.0666(9) Uani d 1 . .
H H42 1.009572 0.674041 0.520310 0.080 Uiso calc 1 . .
C C3 0.74440(16) 0.7869(2) 0.19078(14) 0.0655(9) Uani d 1 . .
H H3A 0.758677 0.824248 0.218897 0.079 Uiso calc 1 . .
C C5 0.76179(16) 0.6708(2) 0.14840(14) 0.0672(9) Uani d 1 . .
H H5 0.787844 0.629339 0.148330 0.081 Uiso calc 1 . .
C C15 1.06016(17) 0.83952(19) 0.33173(14) 0.0701(10) Uani d 1 . .
H H15A 1.088826 0.818125 0.316115 0.105 Uiso calc 1 . .
H H15B 1.075407 0.889248 0.347916 0.105 Uiso calc 1 . .
H H15C 1.018841 0.845162 0.302490 0.105 Uiso calc 1 . .
C C29 0.88290(17) 0.8731(2) 0.56898(14) 0.0710(10) Uani d 1 . .
H H29A 0.920447 0.886039 0.601720 0.085 Uiso calc 1 . .
H H29B 0.847052 0.898716 0.573198 0.085 Uiso calc 1 . .
C C37 0.77395(16) 0.3988(2) 0.48037(19) 0.0713(10) Uani d 1 . .
C C23 0.69345(16) 0.4967(2) 0.19936(14) 0.0726(10) Uani d 1 . .
H H23A 0.680241 0.443726 0.188760 0.087 Uiso calc 1 . .
H H23B 0.694256 0.522801 0.166131 0.087 Uiso calc 1 . .
C C14 1.12089(15) 0.7801(2) 0.42564(14) 0.0742(10) Uani d 1 . .
H H14A 1.118189 0.745758 0.454065 0.111 Uiso calc 1 . .
H H14B 1.133661 0.830553 0.441640 0.111 Uiso calc 1 . .
H H14C 1.151542 0.760639 0.411575 0.111 Uiso calc 1 . .
C C46 0.66604(18) 0.7378(3) 0.10724(16) 0.0812(11) Uani d 1 . .
C C6 0.70266(19) 0.6772(3) 0.10544(15) 0.0791(11) Uani d 1 . .
H H6 0.688639 0.641151 0.076380 0.095 Uiso calc 1 . .
C C33 0.95173(17) 0.8743(2) 0.51310(16) 0.0831(11) Uani d 1 . .
H H33A 0.949259 0.818939 0.509510 0.125 Uiso calc 1 . .
H H33B 0.987162 0.888138 0.546644 0.125 Uiso calc 1 . .
H H33C 0.957199 0.896237 0.480848 0.125 Uiso calc 1 . .
C C17 0.63175(18) 0.4872(2) 0.26157(17) 0.0875(12) Uani d 1 . .
H H17A 0.670640 0.481196 0.293764 0.131 Uiso calc 1 . .
H H17B 0.616002 0.437181 0.246323 0.131 Uiso calc 1 . .
H H17C 0.600946 0.512764 0.272725 0.131 Uiso calc 1 . .
C C2 0.68508(18) 0.7934(2) 0.14860(16) 0.0795(11) Uani d 1 . .
H H2A 0.658518 0.834447 0.148160 0.095 Uiso calc 1 . .
C C16 0.58150(18) 0.5454(2) 0.16554(17) 0.0996(14) Uani d 1 . .
H H16A 0.550401 0.569113 0.177259 0.149 Uiso calc 1 . .
H H16B 0.566489 0.495546 0.149430 0.149 Uiso calc 1 . .
H H16C 0.588558 0.577506 0.137932 0.149 Uiso calc 1 . .
C C32 0.8926(2) 0.9931(2) 0.51835(18) 0.0964(13) Uani d 1 . .
H H32A 0.896750 1.012411 0.484791 0.145 Uiso calc 1 . .
H H32B 0.928180 1.010059 0.550779 0.145 Uiso calc 1 . .
H H32C 0.854080 1.012447 0.520502 0.145 Uiso calc 1 . .
O O2W 0.85971(16) 0.5119(2) 0.17268(14) 0.1381(12) Uani d 1 . .
H H2WA 0.840883 0.493144 0.192778 0.207 Uiso d 1 . .
H H2WB 0.879123 0.473704 0.165798 0.207 Uiso d 1 . .
O O1W 0.93443(17) 0.6011(2) 0.65403(17) 0.1587(15) Uani d 1 . .
H H1WA 0.970580 0.620651 0.672785 0.238 Uiso d 1 . .
H H1WB 0.910130 0.639951 0.641847 0.238 Uiso d 1 . .
O O3W 0.92308(17) 0.3840(2) 0.2815(2) 0.1847(19) Uani d 1 . .
H H3WA 0.935932 0.338346 0.279348 0.277 Uiso d 1 . .
H H3WB 0.882892 0.380027 0.269188 0.277 Uiso d 1 . .
O O4W 0.9769(4) 0.2282(5) 0.2984(4) 0.180(3) Uani d 0.5 A 1
H H4WA 0.985140 0.227073 0.268724 0.270 Uiso d 0.5 A 1
H H4WB 0.962601 0.273503 0.298895 0.270 Uiso d 0.5 A 1
O O5W 0.9411(16) 0.241(2) 0.2313(14) 0.175(4) Uani d 0.125 B 2
H H5WA 0.911013 0.265707 0.236069 0.263 Uiso d 0.125 B 2
H H5WB 0.969813 0.275397 0.236599 0.263 Uiso d 0.125 B 2
O O6W 0.9656(16) 0.1682(18) 0.2174(11) 0.152(11) Uani d 0.125 C 3
H H6WA 0.942959 0.192682 0.187885 0.229 Uiso d 0.125 C 3
H H6WB 0.949669 0.123032 0.212835 0.229 Uiso d 0.125 C 3

loop_
_atom_site_aniso_label
_atom_site_aniso_U_11
_atom_site_aniso_U_22
_atom_site_aniso_U_33
_atom_site_aniso_U_12
_atom_site_aniso_U_13
_atom_site_aniso_U_23
F2 0.0492(12) 0.1286(19) 0.0893(15) 0.0052(12) 0.0055(12) 0.0275(14)
O6 0.0634(15) 0.0765(16) 0.0659(15) 0.0190(13) 0.0174(12) -0.0113(12)
N9 0.0451(14) 0.0494(15) 0.0520(15) -0.0007(12) 0.0157(12) -0.0013(13)
F3 0.0878(16) 0.0592(13) 0.133(2) -0.0079(11) 0.0110(14) 0.0246(13)
N10 0.0481(16) 0.0540(16) 0.0504(16) 0.0013(13) 0.0153(14) 0.0014(13)
N2 0.0465(15) 0.0554(16) 0.0465(15) -0.0008(13) 0.0088(12) -0.0035(13)
N3 0.0575(16) 0.0460(15) 0.0480(15) -0.0019(12) 0.0114(13) 0.0015(12)
N1 0.0471(16) 0.0600(17) 0.0506(16) -0.0003(13) 0.0141(14) 0.0011(14)
N7 0.0548(17) 0.0560(17) 0.0556(16) -0.0069(13) 0.0200(15) -0.0017(14)
N6 0.0489(16) 0.0614(17) 0.0512(16) -0.0062(13) 0.0150(14) -0.0006(14)
N4 0.0586(17) 0.0617(19) 0.0545(17) 0.0017(14) 0.0194(14) 0.0029(14)
O7 0.0789(18) 0.0724(17) 0.100(2) -0.0005(14) 0.0314(16) -0.0241(15)
N5 0.0596(17) 0.0575(18) 0.0527(17) -0.0005(14) 0.0162(14) -0.0002(14)
F4 0.0794(16) 0.154(2) 0.0920(17) 0.0178(15) -0.0236(14) 0.0128(16)
O3 0.123(2) 0.098(2) 0.0496(15) -0.0072(17) 0.0072(16) 0.0027(15)
C12 0.0480(18) 0.0432(18) 0.0428(17) -0.0026(14) 0.0174(15) 0.0015(14)
C7 0.0442(18) 0.0466(17) 0.0447(17) 0.0040(14) 0.0141(15) 0.0048(14)
C8 0.0532(19) 0.0493(18) 0.0453(18) 0.0078(16) 0.0189(16) 0.0036(15)
C20 0.0531(19) 0.0517(19) 0.0415(17) -0.0090(16) 0.0143(15) 0.0034(15)
C10 0.0459(18) 0.0524(19) 0.0500(18) -0.0059(15) 0.0134(15) -0.0055(15)
C13 0.0559(19) 0.0392(16) 0.0572(19) -0.0019(15) 0.0193(16) 0.0004(14)
C11 0.0439(18) 0.0504(18) 0.0518(18) 0.0026(15) 0.0146(15) 0.0012(15)
C40 0.0451(19) 0.056(2) 0.056(2) -0.0016(16) 0.0188(17) 0.0053(16)
C21 0.0502(19) 0.0482(19) 0.056(2) -0.0041(16) 0.0163(17) -0.0007(16)
C31 0.0536(19) 0.060(2) 0.0438(18) 0.0015(16) 0.0141(16) -0.0051(16)
C26 0.0447(18) 0.0520(19) 0.055(2) 0.0034(15) 0.0194(16) -0.0079(16)
C4 0.0476(19) 0.065(2) 0.0389(17) 0.0007(17) 0.0104(15) 0.0049(16)
C34 0.0494(19) 0.057(2) 0.061(2) 0.0031(16) 0.0225(17) 0.0116(17)
C39 0.058(2) 0.062(2) 0.056(2) 0.0010(17) 0.0154(17) 0.0074(18)
C25 0.062(2) 0.0522(19) 0.0497(19) 0.0048(16) 0.0101(17) 0.0060(16)
C24 0.0528(19) 0.057(2) 0.0486(18) 0.0060(16) 0.0086(16) 0.0040(16)
C9 0.057(2) 0.0558(19) 0.0472(18) -0.0013(16) 0.0162(16) -0.0041(15)
C22 0.067(2) 0.056(2) 0.065(2) -0.0082(19) 0.023(2) -0.0040(18)
C45 0.061(2) 0.061(2) 0.061(2) 0.0007(18) 0.0274(19) 0.0072(17)
C41 0.0442(19) 0.060(2) 0.065(2) 0.0024(16) 0.0155(18) 0.0031(18)
C35 0.057(2) 0.074(2) 0.056(2) 0.0042(18) 0.0200(17) 0.0082(18)
C36 0.062(2) 0.072(3) 0.079(3) 0.003(2) 0.022(2) 0.030(2)
C44 0.051(2) 0.071(2) 0.084(3) 0.0148(18) 0.028(2) 0.024(2)
C19 0.054(2) 0.062(2) 0.056(2) -0.0027(16) 0.0051(17) -0.0009(17)
C43 0.044(2) 0.082(3) 0.066(2) -0.002(2) 0.0114(19) 0.021(2)
C30 0.067(2) 0.077(3) 0.055(2) 0.006(2) 0.0184(19) -0.005(2)
C28 0.065(2) 0.061(2) 0.066(2) -0.0066(18) 0.0187(19) -0.0158(18)
C27 0.064(2) 0.053(2) 0.061(2) 0.0050(16) 0.0187(18) -0.0070(16)
C18 0.057(2) 0.067(2) 0.063(2) -0.0098(18) 0.0033(18) -0.0026(18)
C38 0.062(2) 0.062(2) 0.072(2) -0.0038(18) 0.013(2) 0.004(2)
C42 0.052(2) 0.075(2) 0.065(2) -0.0087(19) 0.0135(19) -0.0012(19)
C3 0.067(2) 0.068(2) 0.055(2) 0.0049(19) 0.0147(19) 0.0068(17)
C5 0.060(2) 0.081(2) 0.054(2) 0.0016(19) 0.0142(19) -0.0019(19)
C15 0.079(2) 0.058(2) 0.081(2) -0.0153(18) 0.039(2) 0.0003(19)
C29 0.073(2) 0.076(3) 0.057(2) 0.006(2) 0.0171(19) -0.0179(19)
C37 0.054(2) 0.055(2) 0.095(3) -0.0012(18) 0.017(2) 0.009(2)
C23 0.075(3) 0.065(2) 0.067(2) -0.009(2) 0.014(2) -0.0092(18)
C14 0.057(2) 0.077(3) 0.077(2) -0.0035(19) 0.0117(19) -0.016(2)
C46 0.061(2) 0.102(3) 0.058(2) 0.002(2) -0.004(2) 0.012(2)
C6 0.072(3) 0.095(3) 0.052(2) -0.005(2) 0.004(2) -0.005(2)
C33 0.063(2) 0.104(3) 0.077(3) -0.010(2) 0.021(2) -0.019(2)
C17 0.077(3) 0.082(3) 0.098(3) -0.018(2) 0.027(2) 0.005(2)
C2 0.070(3) 0.085(3) 0.076(3) 0.024(2) 0.018(2) 0.020(2)
C16 0.075(3) 0.091(3) 0.091(3) -0.010(2) -0.016(2) -0.018(2)
C32 0.118(4) 0.063(3) 0.099(3) -0.015(2) 0.031(3) -0.025(2)
O2W 0.137(3) 0.153(3) 0.134(3) 0.008(2) 0.062(2) 0.002(2)
O1W 0.130(3) 0.116(3) 0.188(4) -0.014(2) 0.013(3) 0.049(2)
O3W 0.111(3) 0.134(3) 0.298(6) -0.003(2) 0.066(3) 0.025(3)
O4W 0.160(6) 0.137(6) 0.170(6) -0.040(5) -0.019(5) 0.015(5)
O5W 0.157(7) 0.138(7) 0.166(7) -0.038(6) -0.011(6) 0.015(6)
O6W 0.19(3) 0.13(2) 0.12(2) 0.05(2) 0.05(2) 0.050(18)

loop_
_atom_type_symbol
_atom_type_description
_atom_type_scat_dispersion_real
_atom_type_scat_dispersion_imag
_atom_type_scat_source
C C 0.0033 0.0016 'International Tables Vol C Tables 4.2.6.8 and 6.1.1.4'
H H 0.0000 0.0000 'International Tables Vol C Tables 4.2.6.8 and 6.1.1.4'
N N 0.0061 0.0033 'International Tables Vol C Tables 4.2.6.8 and 6.1.1.4'
O O 0.0106 0.0060 'International Tables Vol C Tables 4.2.6.8 and 6.1.1.4'
F F 0.0171 0.0103 'International Tables Vol C Tables 4.2.6.8 and 6.1.1.4'

loop_
_geom_angle_atom_site_label_1
_geom_angle_atom_site_label_2
_geom_angle_atom_site_label_3
_geom_angle_site_symmetry_1
_geom_angle_site_symmetry_3
_geom_angle
_geom_angle_publ_flag
C12 N9 C13 . . 127.6(3) ?
C12 N9 H9 . . 116.2 ?
C13 N9 H9 . . 116.2 ?
N1 N10 C7 . . 117.5(2) ?
C20 N2 C24 . . 126.8(3) ?
C20 N2 H2 . . 116.6 ?
C24 N2 H2 . . 116.6 ?
C26 N3 C25 . . 127.1(3) ?
C26 N3 H3 . . 116.5 ?
C25 N3 H3 . . 116.5 ?
N10 N1 C4 . . 114.6(3) ?
N6 N7 C21 . . 117.1(3) ?
N7 N6 C40 . . 115.8(3) ?
N5 N4 C31 . . 117.6(3) ?
N4 N5 C34 . . 115.1(3) ?
N9 C12 C7 . . 120.4(3) ?
N9 C12 C11 . . 119.0(3) ?
C7 C12 C11 . . 120.6(3) ?
N10 C7 C12 . . 126.6(3) ?
N10 C7 C8 . . 114.2(3) ?
C12 C7 C8 . . 119.2(3) ?
O6 C8 C7 . . 122.3(3) ?
O6 C8 C9 . . 119.2(3) ?
C7 C8 C9 . . 118.5(3) ?
N2 C20 C21 . . 120.7(3) ?
N2 C20 C19 . . 117.8(3) ?
C21 C20 C19 . . 121.4(3) ?
C9 C10 C15 . . 110.9(3) ?
C9 C10 C14 . . 110.2(2) ?
C15 C10 C14 . . 109.7(3) ?
C9 C10 C11 . . 106.8(2) ?
C15 C10 C11 . . 110.9(2) ?
C14 C10 C11 . . 108.3(2) ?
N9 C13 C13 . 2_755 112.5(2) ?
N9 C13 H13A . . 109.1 ?
C13 C13 H13A 2_755 . 109.1 ?
N9 C13 H13B . . 109.1 ?
C13 C13 H13B 2_755 . 109.1 ?
H13A C13 H13B . . 107.8 ?
C12 C11 C10 . . 114.5(2) ?
C12 C11 H11A . . 108.6 ?
C10 C11 H11A . . 108.6 ?
C12 C11 H11B . . 108.6 ?
C10 C11 H11B . . 108.6 ?
H11A C11 H11B . . 107.6 ?
C41 C40 C45 . . 119.8(3) ?
C41 C40 N6 . . 115.6(3) ?
C45 C40 N6 . . 124.6(3) ?
N7 C21 C20 . . 126.0(3) ?
N7 C21 C22 . . 114.2(3) ?
C20 C21 C22 . . 119.8(3) ?
N4 C31 C26 . . 126.1(3) ?
N4 C31 C30 . . 115.0(3) ?
C26 C31 C30 . . 118.9(3) ?
N3 C26 C31 . . 119.6(3) ?
N3 C26 C27 . . 118.3(3) ?
C31 C26 C27 . . 122.2(3) ?
C5 C4 C3 . . 119.4(3) ?
C5 C4 N1 . . 115.6(3) ?
C3 C4 N1 . . 125.0(3) ?
C39 C34 C35 . . 119.2(3) ?
C39 C34 N5 . . 116.3(3) ?
C35 C34 N5 . . 124.5(3) ?
C38 C39 C34 . . 120.9(3) ?
C38 C39 H39 . . 119.5 ?
C34 C39 H39 . . 119.5 ?
N3 C25 C24 . . 109.4(2) ?
N3 C25 H25A . . 109.8 ?
C24 C25 H25A . . 109.8 ?
N3 C25 H25B . . 109.8 ?
C24 C25 H25B . . 109.8 ?
H25A C25 H25B . . 108.2 ?
N2 C24 C25 . . 109.3(2) ?
N2 C24 H24A . . 109.8 ?
C25 C24 H24A . . 109.8 ?
N2 C24 H24B . . 109.8 ?
C25 C24 H24B . . 109.8 ?
H24A C24 H24B . . 108.3 ?
C8 C9 C10 . . 115.5(2) ?
C8 C9 H9A . . 108.4 ?
C10 C9 H9A . . 108.4 ?
C8 C9 H9B . . 108.4 ?
C10 C9 H9B . . 108.4 ?
H9A C9 H9B . . 107.5 ?
O7 C22 C21 . . 122.5(3) ?
O7 C22 C23 . . 119.2(3) ?
C21 C22 C23 . . 118.3(3) ?
C44 C45 C40 . . 119.3(3) ?
C44 C45 H45 . . 120.4 ?
C40 C45 H45 . . 120.4 ?
C40 C41 C42 . . 120.9(3) ?
C40 C41 H41 . . 119.6 ?
C42 C41 H41 . . 119.6 ?
C36 C35 C34 . . 119.7(3) ?
C36 C35 H35 . . 120.2 ?
C34 C35 H35 . . 120.2 ?
C37 C36 C35 . . 118.9(3) ?
C37 C36 H36 . . 120.6 ?
C35 C36 H36 . . 120.6 ?
C43 C44 C45 . . 119.1(3) ?
C43 C44 H44 . . 120.5 ?
C45 C44 H44 . . 120.5 ?
C20 C19 C18 . . 114.3(3) ?
C20 C19 H19A . . 108.7 ?
C18 C19 H19A . . 108.7 ?
C20 C19 H19B . . 108.7 ?
C18 C19 H19B . . 108.7 ?
H19A C19 H19B . . 107.6 ?
F2 C43 C44 . . 118.8(3) ?
F2 C43 C42 . . 118.2(4) ?
C44 C43 C42 . . 123.0(3) ?
O3 C30 C31 . . 121.8(3) ?
O3 C30 C29 . . 119.7(3) ?
C31 C30 C29 . . 118.5(3) ?
C32 C28 C33 . . 109.7(3) ?
C32 C28 C29 . . 110.5(3) ?
C33 C28 C29 . . 110.0(3) ?
C32 C28 C27 . . 109.0(3) ?
C33 C28 C27 . . 109.9(3) ?
C29 C28 C27 . . 107.8(3) ?
C26 C27 C28 . . 114.9(3) ?
C26 C27 H27A . . 108.5 ?
C28 C27 H27A . . 108.5 ?
C26 C27 H27B . . 108.5 ?
C28 C27 H27B . . 108.5 ?
H27A C27 H27B . . 107.5 ?
C23 C18 C19 . . 108.4(3) ?
C23 C18 C17 . . 110.1(3) ?
C19 C18 C17 . . 110.6(3) ?
C23 C18 C16 . . 110.3(3) ?
C19 C18 C16 . . 108.2(3) ?
C17 C18 C16 . . 109.1(3) ?
C37 C38 C39 . . 118.9(3) ?
C37 C38 H38 . . 120.6 ?
C39 C38 H38 . . 120.6 ?
C43 C42 C41 . . 118.0(3) ?
C43 C42 H42 . . 121.0 ?
C41 C42 H42 . . 121.0 ?
C2 C3 C4 . . 119.7(3) ?
C2 C3 H3A . . 120.1 ?
C4 C3 H3A . . 120.1 ?
C4 C5 C6 . . 121.4(3) ?
C4 C5 H5 . . 119.3 ?
C6 C5 H5 . . 119.3 ?
C10 C15 H15A . . 109.5 ?
C10 C15 H15B . . 109.5 ?
H15A C15 H15B . . 109.5 ?
C10 C15 H15C . . 109.5 ?
H15A C15 H15C . . 109.5 ?
H15B C15 H15C . . 109.5 ?
C30 C29 C28 . . 114.9(3) ?
C30 C29 H29A . . 108.5 ?
C28 C29 H29A . . 108.5 ?
C30 C29 H29B . . 108.5 ?
C28 C29 H29B . . 108.5 ?
H29A C29 H29B . . 107.5 ?
F3 C37 C38 . . 119.8(4) ?
F3 C37 C36 . . 117.7(4) ?
C38 C37 C36 . . 122.5(3) ?
C22 C23 C18 . . 115.6(3) ?
C22 C23 H23A . . 108.4 ?
C18 C23 H23A . . 108.4 ?
C22 C23 H23B . . 108.4 ?
C18 C23 H23B . . 108.4 ?
H23A C23 H23B . . 107.4 ?
C10 C14 H14A . . 109.5 ?
C10 C14 H14B . . 109.5 ?
H14A C14 H14B . . 109.5 ?
C10 C14 H14C . . 109.5 ?
H14A C14 H14C . . 109.5 ?
H14B C14 H14C . . 109.5 ?
C6 C46 F4 . . 117.9(4) ?
C6 C46 C2 . . 123.4(3) ?
F4 C46 C2 . . 118.7(4) ?
C46 C6 C5 . . 117.6(4) ?
C46 C6 H6 . . 121.2 ?
C5 C6 H6 . . 121.2 ?
C28 C33 H33A . . 109.5 ?
C28 C33 H33B . . 109.5 ?
H33A C33 H33B . . 109.5 ?
C28 C33 H33C . . 109.5 ?
H33A C33 H33C . . 109.5 ?
H33B C33 H33C . . 109.5 ?
C18 C17 H17A . . 109.5 ?
C18 C17 H17B . . 109.5 ?
H17A C17 H17B . . 109.5 ?
C18 C17 H17C . . 109.5 ?
H17A C17 H17C . . 109.5 ?
H17B C17 H17C . . 109.5 ?
C46 C2 C3 . . 118.5(4) ?
C46 C2 H2A . . 120.7 ?
C3 C2 H2A . . 120.7 ?
C18 C16 H16A . . 109.5 ?
C18 C16 H16B . . 109.5 ?
H16A C16 H16B . . 109.5 ?
C18 C16 H16C . . 109.5 ?
H16A C16 H16C . . 109.5 ?
H16B C16 H16C . . 109.5 ?
C28 C32 H32A . . 109.5 ?
C28 C32 H32B . . 109.5 ?
H32A C32 H32B . . 109.5 ?
C28 C32 H32C . . 109.5 ?
H32A C32 H32C . . 109.5 ?
H32B C32 H32C . . 109.5 ?
H2WA O2W H2WB . . 104.5 ?
H1WA O1W H1WB . . 104.5 ?
H3WA O3W H3WB . . 104.5 ?
H4WA O4W H4WB . . 104.5 ?
H5WA O5W H5WB . . 104.5 ?
O6W O6W H6WA 2_755 . 147.7 ?
O6W O6W H6WB 2_755 . 107.6 ?
H6WA O6W H6WB . . 104.5 ?

loop_
_geom_bond_atom_site_label_1
_geom_bond_atom_site_label_2
_geom_bond_site_symmetry_2
_geom_bond_distance
_geom_bond_publ_flag
F2 C43 . 1.357(4) ?
O6 C8 . 1.227(3) ?
N9 C12 . 1.329(3) ?
N9 C13 . 1.454(4) ?
N9 H9 . 0.8600 ?
F3 C37 . 1.353(4) ?
N10 N1 . 1.278(3) ?
N10 C7 . 1.380(3) ?
N2 C20 . 1.323(3) ?
N2 C24 . 1.461(4) ?
N2 H2 . 0.8600 ?
N3 C26 . 1.319(3) ?
N3 C25 . 1.464(3) ?
N3 H3 . 0.8600 ?
N1 C4 . 1.423(4) ?
N7 N6 . 1.276(3) ?
N7 C21 . 1.383(4) ?
N6 C40 . 1.418(4) ?
N4 N5 . 1.270(3) ?
N4 C31 . 1.383(4) ?
O7 C22 . 1.240(4) ?
N5 C34 . 1.414(4) ?
F4 C46 . 1.365(4) ?
O3 C30 . 1.242(4) ?
C12 C7 . 1.409(4) ?
C12 C11 . 1.491(4) ?
C7 C8 . 1.455(4) ?
C8 C9 . 1.496(4) ?
C20 C21 . 1.415(4) ?
C20 C19 . 1.494(4) ?
C10 C9 . 1.513(4) ?
C10 C15 . 1.525(4) ?
C10 C14 . 1.529(4) ?
C10 C11 . 1.534(4) ?
C13 C13 2_755 1.507(6) ?
C13 H13A . 0.9700 ?
C13 H13B . 0.9700 ?
C11 H11A . 0.9700 ?
C11 H11B . 0.9700 ?
C40 C41 . 1.374(4) ?
C40 C45 . 1.396(4) ?
C21 C22 . 1.453(4) ?
C31 C26 . 1.426(4) ?
C31 C30 . 1.448(4) ?
C26 C27 . 1.483(4) ?
C4 C5 . 1.372(4) ?
C4 C3 . 1.390(4) ?
C34 C39 . 1.386(4) ?
C34 C35 . 1.397(4) ?
C39 C38 . 1.374(4) ?
C39 H39 . 0.9300 ?
C25 C24 . 1.510(4) ?
C25 H25A . 0.9700 ?
C25 H25B . 0.9700 ?
C24 H24A . 0.9700 ?
C24 H24B . 0.9700 ?
C9 H9A . 0.9700 ?
C9 H9B . 0.9700 ?
C22 C23 . 1.493(4) ?
C45 C44 . 1.386(4) ?
C45 H45 . 0.9300 ?
C41 C42 . 1.384(4) ?
C41 H41 . 0.9300 ?
C35 C36 . 1.385(5) ?
C35 H35 . 0.9300 ?
C36 C37 . 1.375(5) ?
C36 H36 . 0.9300 ?
C44 C43 . 1.360(5) ?
C44 H44 . 0.9300 ?
C19 C18 . 1.529(4) ?
C19 H19A . 0.9700 ?
C19 H19B . 0.9700 ?
C43 C42 . 1.365(5) ?
C30 C29 . 1.491(5) ?
C28 C32 . 1.521(5) ?
C28 C33 . 1.522(5) ?
C28 C29 . 1.522(5) ?
C28 C27 . 1.539(4) ?
C27 H27A . 0.9700 ?
C27 H27B . 0.9700 ?
C18 C23 . 1.517(5) ?
C18 C17 . 1.531(5) ?
C18 C16 . 1.536(4) ?
C38 C37 . 1.357(5) ?
C38 H38 . 0.9300 ?
C42 H42 . 0.9300 ?
C3 C2 . 1.378(5) ?
C3 H3A . 0.9300 ?
C5 C6 . 1.383(5) ?
C5 H5 . 0.9300 ?
C15 H15A . 0.9600 ?
C15 H15B . 0.9600 ?
C15 H15C . 0.9600 ?
C29 H29A . 0.9700 ?
C29 H29B . 0.9700 ?
C23 H23A . 0.9700 ?
C23 H23B . 0.9700 ?
C14 H14A . 0.9600 ?
C14 H14B . 0.9600 ?
C14 H14C . 0.9600 ?
C46 C6 . 1.350(5) ?
C46 C2 . 1.373(5) ?
C6 H6 . 0.9300 ?
C33 H33A . 0.9600 ?
C33 H33B . 0.9600 ?
C33 H33C . 0.9600 ?
C17 H17A . 0.9600 ?
C17 H17B . 0.9600 ?
C17 H17C . 0.9600 ?
C2 H2A . 0.9300 ?
C16 H16A . 0.9600 ?
C16 H16B . 0.9600 ?
C16 H16C . 0.9600 ?
C32 H32A . 0.9600 ?
C32 H32B . 0.9600 ?
C32 H32C . 0.9600 ?
O2W H2WA . 0.8500 ?
O2W H2WB . 0.8497 ?
O1W H1WA . 0.8499 ?
O1W H1WB . 0.8500 ?
O3W H3WA . 0.8500 ?
O3W H3WB . 0.8500 ?
O4W H4WA . 0.8503 ?
O4W H4WB . 0.8499 ?
O5W H5WA . 0.8501 ?
O5W H5WB . 0.8501 ?
O6W O6W 2_755 1.80(6) ?
O6W H6WA . 0.8499 ?
O6W H6WB . 0.8500 ?

loop_
_geom_hbond_atom_site_label_D
_geom_hbond_atom_site_label_H
_geom_hbond_atom_site_label_A
_geom_hbond_site_symmetry_A
_geom_hbond_distance_DH
_geom_hbond_distance_HA
_geom_hbond_distance_DA
_geom_hbond_angle_DHA
_geom_hbond_publ_flag
N9 H9 N1 . 0.86 1.93 2.609(3) 134.7 yes
N2 H2 N6 . 0.86 1.91 2.585(3) 134.3 yes
N3 H3 N5 . 0.86 1.90 2.582(3) 135.6 yes
C13 H13B O2W 2_755 0.97 2.59 3.302(4) 130.4 yes
C25 H25A O6 . 0.97 2.46 3.370(4) 156.1 yes
C24 H24A O3 7_666 0.97 2.65 3.518(4) 148.9 yes
C24 H24A O5W 4_655 0.97 2.58 3.27(4) 127.6 yes
C27 H27B O6 . 0.97 2.58 3.451(4) 149.0 yes
C42 H42 F4 8_566 0.93 2.52 3.218(4) 132.2 yes
C5 H5 O2W . 0.93 2.53 3.441(5) 165.8 yes
C23 H23A O6 4_645 0.97 2.43 3.311(4) 150.8 yes
O2W H2WA O7 . 0.85 2.08 2.926(4) 178.0 yes
O2W H2WB O1W 6_565 0.85 1.91 2.749(5) 170.6 yes
O1W H1WA O3W 5_766 0.85 2.26 3.042(5) 153.9 yes
O1W H1WB O3 . 0.85 2.03 2.812(4) 151.6 yes
O3W H3WA O4W . 0.85 2.09 2.921(10) 164.0 yes
O3W H3WA O5W . 0.85 2.11 2.88(4) 150.7 yes
O3W H3WB O7 . 0.85 2.13 2.866(4) 144.4 yes
O4W H4WA O4W 2_755 0.85 2.20 3.04(2) 170.3 yes
O4W H4WB O3W . 0.85 2.08 2.921(10) 167.7 yes
O5W H5WA O3W . 0.85 2.32 2.88(4) 124.0 yes
O5W H5WB O5W 2_755 0.85 1.97 2.48(7) 118.1 yes
O6W H6WA O3 6_565 0.85 2.06 2.90(2) 174.9 yes

loop_
_geom_torsion_atom_site_label_1
_geom_torsion_atom_site_label_2
_geom_torsion_atom_site_label_3
_geom_torsion_atom_site_label_4
_geom_torsion_site_symmetry_1
_geom_torsion_site_symmetry_2
_geom_torsion_site_symmetry_3
_geom_torsion_site_symmetry_4
_geom_torsion
_geom_torsion_publ_flag
C7 N10 N1 C4 . . . . -175.2(2) ?
C21 N7 N6 C40 . . . . 177.4(2) ?
C31 N4 N5 C34 . . . . 177.7(3) ?
C13 N9 C12 C7 . . . . -173.7(2) ?
C13 N9 C12 C11 . . . . 5.7(4) ?
N1 N10 C7 C12 . . . . -0.6(4) ?
N1 N10 C7 C8 . . . . -177.4(2) ?
N9 C12 C7 N10 . . . . -8.4(4) ?
C11 C12 C7 N10 . . . . 172.2(3) ?
N9 C12 C7 C8 . . . . 168.2(2) ?
C11 C12 C7 C8 . . . . -11.2(4) ?
N10 C7 C8 O6 . . . . 9.6(4) ?
C12 C7 C8 O6 . . . . -167.4(3) ?
N10 C7 C8 C9 . . . . -172.5(2) ?
C12 C7 C8 C9 . . . . 10.4(4) ?
C24 N2 C20 C21 . . . . 178.8(3) ?
C24 N2 C20 C19 . . . . 0.2(4) ?
C12 N9 C13 C13 . . . 2_755 -111.6(3) ?
N9 C12 C11 C10 . . . . 159.0(3) ?
C7 C12 C11 C10 . . . . -21.6(4) ?
C9 C10 C11 C12 . . . . 51.5(3) ?
C15 C10 C11 C12 . . . . -69.4(3) ?
C14 C10 C11 C12 . . . . 170.2(3) ?
N7 N6 C40 C41 . . . . -171.5(3) ?
N7 N6 C40 C45 . . . . 7.8(4) ?
N6 N7 C21 C20 . . . . -0.6(4) ?
N6 N7 C21 C22 . . . . 179.5(3) ?
N2 C20 C21 N7 . . . . 5.5(5) ?
C19 C20 C21 N7 . . . . -175.9(3) ?
N2 C20 C21 C22 . . . . -174.6(3) ?
C19 C20 C21 C22 . . . . 4.0(4) ?
N5 N4 C31 C26 . . . . -1.5(5) ?
N5 N4 C31 C30 . . . . 178.8(3) ?
C25 N3 C26 C31 . . . . 179.9(3) ?
C25 N3 C26 C27 . . . . 0.1(4) ?
N4 C31 C26 N3 . . . . 5.5(5) ?
C30 C31 C26 N3 . . . . -174.9(3) ?
N4 C31 C26 C27 . . . . -174.8(3) ?
C30 C31 C26 C27 . . . . 4.8(4) ?
N10 N1 C4 C5 . . . . -177.7(3) ?
N10 N1 C4 C3 . . . . 3.6(4) ?
N4 N5 C34 C39 . . . . -173.0(3) ?
N4 N5 C34 C35 . . . . 7.8(4) ?
C35 C34 C39 C38 . . . . -0.2(5) ?
N5 C34 C39 C38 . . . . -179.4(3) ?
C26 N3 C25 C24 . . . . -178.3(3) ?
C20 N2 C24 C25 . . . . -176.4(3) ?
N3 C25 C24 N2 . . . . -59.1(3) ?
O6 C8 C9 C10 . . . . -158.5(3) ?
C7 C8 C9 C10 . . . . 23.6(4) ?
C15 C10 C9 C8 . . . . 68.3(3) ?
C14 C10 C9 C8 . . . . -170.0(3) ?
C11 C10 C9 C8 . . . . -52.6(3) ?
N7 C21 C22 O7 . . . . -3.2(5) ?
C20 C21 C22 O7 . . . . 176.8(3) ?
N7 C21 C22 C23 . . . . 178.6(3) ?
C20 C21 C22 C23 . . . . -1.3(4) ?
C41 C40 C45 C44 . . . . -0.4(4) ?
N6 C40 C45 C44 . . . . -179.7(3) ?
C45 C40 C41 C42 . . . . -0.5(5) ?
N6 C40 C41 C42 . . . . 178.9(3) ?
C39 C34 C35 C36 . . . . 0.4(5) ?
N5 C34 C35 C36 . . . . 179.5(3) ?
C34 C35 C36 C37 . . . . 0.4(5) ?
C40 C45 C44 C43 . . . . 1.2(5) ?
N2 C20 C19 C18 . . . . -158.9(3) ?
C21 C20 C19 C18 . . . . 22.5(4) ?
C45 C44 C43 F2 . . . . 178.3(3) ?
C45 C44 C43 C42 . . . . -1.1(5) ?
N4 C31 C30 O3 . . . . 1.6(5) ?
C26 C31 C30 O3 . . . . -178.1(3) ?
N4 C31 C30 C29 . . . . -177.7(3) ?
C26 C31 C30 C29 . . . . 2.7(5) ?
N3 C26 C27 C28 . . . . -161.6(3) ?
C31 C26 C27 C28 . . . . 18.7(4) ?
C32 C28 C27 C26 . . . . -166.1(3) ?
C33 C28 C27 C26 . . . . 73.8(4) ?
C29 C28 C27 C26 . . . . -46.1(4) ?
C20 C19 C18 C23 . . . . -48.5(4) ?
C20 C19 C18 C17 . . . . 72.4(4) ?
C20 C19 C18 C16 . . . . -168.1(3) ?
C34 C39 C38 C37 . . . . -0.7(5) ?
F2 C43 C42 C41 . . . . -179.1(3) ?
C44 C43 C42 C41 . . . . 0.3(5) ?
C40 C41 C42 C43 . . . . 0.5(5) ?
C5 C4 C3 C2 . . . . 1.9(5) ?
N1 C4 C3 C2 . . . . -179.4(3) ?
C3 C4 C5 C6 . . . . -1.1(5) ?
N1 C4 C5 C6 . . . . -179.9(3) ?
O3 C30 C29 C28 . . . . 146.9(3) ?
C31 C30 C29 C28 . . . . -33.8(4) ?
C32 C28 C29 C30 . . . . 173.0(3) ?
C33 C28 C29 C30 . . . . -65.8(4) ?
C27 C28 C29 C30 . . . . 54.0(4) ?
C39 C38 C37 F3 . . . . -178.6(3) ?
C39 C38 C37 C36 . . . . 1.5(5) ?
C35 C36 C37 F3 . . . . 178.8(3) ?
C35 C36 C37 C38 . . . . -1.3(5) ?
O7 C22 C23 C18 . . . . 153.5(3) ?
C21 C22 C23 C18 . . . . -28.2(5) ?
C19 C18 C23 C22 . . . . 51.9(4) ?
C17 C18 C23 C22 . . . . -69.2(4) ?
C16 C18 C23 C22 . . . . 170.2(3) ?
F4 C46 C6 C5 . . . . -178.7(3) ?
C2 C46 C6 C5 . . . . 1.3(6) ?
C4 C5 C6 C46 . . . . -0.5(5) ?
C6 C46 C2 C3 . . . . -0.5(6) ?
F4 C46 C2 C3 . . . . 179.5(3) ?
C4 C3 C2 C46 . . . . -1.2(5) ?
